data_7107690
loop_
_publ_author_name
and
'Ryo Sekiya'
'Shin-ichi Nishikiori'

_publ_section_title
;
 Adsorption and separation of poly-aromatic hydrocarbons by a
 hydrogen-bonded coordination polymer
;
_journal_name_full Chem.Commun.
_journal_page_first 5022
_journal_paper_doi 10.1039/c2cc31586f
_journal_volume 48
_journal_year 2012
_chemical_formula_moiety '2(C14 H10 N4 Ni O4 S2), C16 H10'
_chemical_formula_sum 'C44 H30 N8 Ni2 O8 S4'
_chemical_formula_weight 1044.42
_chemical_name_systematic
;
?
;
_space_group_IT_number 2
_symmetry_cell_setting triclinic
_symmetry_space_group_name_Hall '-P 1'
_symmetry_space_group_name_H-M 'P -1'
_atom_sites_solution_hydrogens geom
_atom_sites_solution_primary direct
_atom_sites_solution_secondary difmap
_audit_creation_date 2012-02-18T16:20:33-00:00
_audit_creation_method 'WinGX routine CIF_UPDATE'
_cell_angle_alpha 98.1770(10)
_cell_angle_beta 97.7850(10)
_cell_angle_gamma 107.0300(10)
_cell_formula_units_Z 2
_cell_length_a 11.1430(6)
_cell_length_b 14.1170(8)
_cell_length_c 14.3720(8)
_cell_measurement_reflns_used 6329
_cell_measurement_temperature 103(2)
_cell_measurement_theta_max 27.89
_cell_measurement_theta_min 2.27
_cell_volume 2101.9(2)
_computing_cell_refinement RAPID-AUTO
_computing_data_collection RAPID-AUTO
_computing_data_reduction RAPID-AUTO
_computing_structure_refinement 'SHELXL-97 (Sheldrick, 1997)'
_computing_structure_solution 'SHELXS-97 (Sheldrick, 1997)'
_diffrn_ambient_temperature 103(2)
_diffrn_measured_fraction_theta_full 0.985
_diffrn_measured_fraction_theta_max 0.906
_diffrn_measurement_device_type 'Rigaku Raxis Rapid'
_diffrn_measurement_method '\w scans'
_diffrn_radiation_monochromator graphite
_diffrn_radiation_probe x-ray
_diffrn_radiation_source 'sealed tube'
_diffrn_radiation_type MoK\a
_diffrn_radiation_wavelength 0.71073
_diffrn_reflns_av_R_equivalents 0.0183
_diffrn_reflns_av_unetI/netI 0.0423
_diffrn_reflns_limit_h_max 10
_diffrn_reflns_limit_h_min -14
_diffrn_reflns_limit_k_max 18
_diffrn_reflns_limit_k_min -18
_diffrn_reflns_limit_l_max 18
_diffrn_reflns_limit_l_min -15
_diffrn_reflns_number 12860
_diffrn_reflns_theta_full 25
_diffrn_reflns_theta_max 27.88
_diffrn_reflns_theta_min 1.9
_exptl_absorpt_coefficient_mu 1.162
_exptl_absorpt_correction_T_max 0.9027
_exptl_absorpt_correction_T_min 0.7075
_exptl_absorpt_correction_type empirical
_exptl_absorpt_process_details 'ABSCOR (Higashi, 1995)'
_exptl_crystal_colour green
_exptl_crystal_density_diffrn 1.65
_exptl_crystal_density_method 'not measured'
_exptl_crystal_description block
_exptl_crystal_F_000 1068
_exptl_crystal_size_max 0.32
_exptl_crystal_size_mid 0.18
_exptl_crystal_size_min 0.09
_refine_diff_density_max 0.592
_refine_diff_density_min -0.334
_refine_diff_density_rms 0.087
_refine_ls_extinction_method none
_refine_ls_goodness_of_fit_ref 1.038
_refine_ls_hydrogen_treatment constr
_refine_ls_matrix_type full
_refine_ls_number_parameters 602
_refine_ls_number_reflns 9093
_refine_ls_number_restraints 0
_refine_ls_restrained_S_all 1.038
_refine_ls_R_factor_all 0.0496
_refine_ls_R_factor_gt 0.0389
_refine_ls_shift/su_max 0.001
_refine_ls_shift/su_mean 0.000
_refine_ls_structure_factor_coef Fsqd
_refine_ls_weighting_details 'calc w=1/[\s^2^(Fo^2^)+(0.0420P)^2^+0.9735P] where P=(Fo^2^+2Fc^2^)/3'
_refine_ls_weighting_scheme calc
_refine_ls_wR_factor_gt 0.0897
_refine_ls_wR_factor_ref 0.0952
_reflns_number_gt 7541
_reflns_number_total 9093
_reflns_threshold_expression >2sigma(I)
_cod_data_source_file c2cc31586f.txt
_cod_data_source_block pyrene_inclusion
_cod_depositor_comments
;
The following automatic conversions were performed:

'_diffrn_radiation_probe' value 'X-ray' changed to 'x-ray' according
to the built-in table from CIF Core dictionary named 'cif_core.dic'
version 2.4.1 from 2010-06-29.

Automatic conversion script
Id: cif_fix_values 1715 2011-07-08 13:25:40Z adriana 
;
_cod_database_code 7107690

loop_
_symmetry_equiv_pos_as_xyz
'x, y, z'
'-x, -y, -z'

loop_
_atom_site_label
_atom_site_type_symbol
_atom_site_fract_x
_atom_site_fract_y
_atom_site_fract_z
_atom_site_U_iso_or_equiv
_atom_site_adp_type
_atom_site_occupancy
_atom_site_symmetry_multiplicity
_atom_site_calc_flag
_atom_site_refinement_flags
C1 C 0.7824(2) 0.54459(16) 0.60848(16) 0.0124(4) Uani 1 1 d .
C2 C 1.2898(2) 0.57674(16) 0.60233(15) 0.0123(4) Uani 1 1 d .
C3 C 0.5409(2) 0.56918(16) 0.10047(15) 0.0124(4) Uani 1 1 d .
C4 C -0.0385(2) 0.42537(16) -0.10100(16) 0.0131(4) Uani 1 1 d .
C11 C 0.3796(2) 0.71148(17) -0.01424(17) 0.0166(5) Uani 1 1 d .
H11 H 0.4255 0.7164 0.0479 0.02 Uiso 1 1 calc R
C12 C 0.4012(2) 0.79732(18) -0.05375(17) 0.0182(5) Uani 1 1 d .
H12A H 0.4611 0.8595 -0.0196 0.022 Uiso 1 1 calc R
C13 C 0.3336(2) 0.79096(17) -0.14432(16) 0.0145(5) Uani 1 1 d .
C14 C 0.2501(2) 0.69850(17) -0.19259(16) 0.0159(5) Uani 1 1 d .
H14 H 0.204 0.6916 -0.2552 0.019 Uiso 1 1 calc R
C15 C 0.2347(2) 0.61587(17) -0.14813(16) 0.0158(5) Uani 1 1 d .
H15 H 0.1776 0.5524 -0.1819 0.019 Uiso 1 1 calc R
C16 C 0.3489(2) 0.88385(17) -0.18622(16) 0.0156(5) Uani 1 1 d .
C21 C 0.2859(2) 0.34287(18) 0.13434(18) 0.0194(5) Uani 1 1 d .
H21 H 0.373 0.3727 0.1307 0.023 Uiso 1 1 calc R
C22 C 0.2564(2) 0.27027(18) 0.18988(18) 0.0211(5) Uani 1 1 d .
H22 H 0.3222 0.2522 0.225 0.025 Uiso 1 1 calc R
C23 C 0.1293(2) 0.22392(17) 0.19380(16) 0.0157(5) Uani 1 1 d .
C24 C 0.0374(2) 0.25335(17) 0.14203(17) 0.0165(5) Uani 1 1 d .
H24 H -0.0506 0.2221 0.1419 0.02 Uiso 1 1 calc R
C25 C 0.0751(2) 0.32887(17) 0.09027(16) 0.0164(5) Uani 1 1 d .
H25 H 0.0111 0.3501 0.0568 0.02 Uiso 1 1 calc R
C26 C 0.0884(2) 0.14498(17) 0.25247(17) 0.0173(5) Uani 1 1 d .
C31 C 1.0584(2) 0.72995(17) 0.52508(16) 0.0146(5) Uani 1 1 d .
H31 H 1.101 0.7287 0.5866 0.017 Uiso 1 1 calc R
C32 C 1.0645(2) 0.82268(17) 0.50162(16) 0.0165(5) Uani 1 1 d .
H32 H 1.1114 0.8835 0.5456 0.02 Uiso 1 1 calc R
C33 C 1.0007(2) 0.82516(17) 0.41274(16) 0.0141(5) Uani 1 1 d .
C34 C 0.9319(2) 0.73425(17) 0.35145(17) 0.0172(5) Uani 1 1 d .
H34 H 0.8849 0.7334 0.2908 0.021 Uiso 1 1 calc R
C35 C 0.9329(2) 0.64544(17) 0.38008(17) 0.0168(5) Uani 1 1 d .
H35 H 0.887 0.5837 0.3372 0.02 Uiso 1 1 calc R
C36 C 1.0135(2) 0.92336(17) 0.38069(16) 0.0162(5) Uani 1 1 d .
C41 C 0.6345(2) 0.71580(17) 0.47797(16) 0.0152(5) Uani 1 1 d .
H41 H 0.6769 0.7209 0.5413 0.018 Uiso 1 1 calc R
C42 C 0.6633(2) 0.80067(17) 0.43661(16) 0.0153(5) Uani 1 1 d .
H42A H 0.7249 0.8621 0.4706 0.018 Uiso 1 1 calc R
C43 C 0.6004(2) 0.79415(17) 0.34456(16) 0.0136(5) Uani 1 1 d .
C44 C 0.5135(2) 0.70205(17) 0.29660(16) 0.0147(5) Uani 1 1 d .
H44 H 0.4696 0.6951 0.2333 0.018 Uiso 1 1 calc R
C45 C 0.4920(2) 0.62098(17) 0.34261(16) 0.0145(5) Uani 1 1 d .
H45 H 0.4335 0.558 0.3089 0.017 Uiso 1 1 calc R
C46 C 0.6223(2) 0.88513(17) 0.29954(16) 0.0148(5) Uani 1 1 d .
C101 C 0.6016(2) 0.97629(18) 0.66083(17) 0.0189(5) Uani 1 1 d .
H101 H 0.6505 0.9842 0.7226 0.023 Uiso 1 1 calc R
C102 C 0.5179(2) 0.88533(19) 0.61899(17) 0.0196(5) Uani 1 1 d .
H102 H 0.5098 0.8305 0.6516 0.024 Uiso 1 1 calc R
C103 C 0.4403(2) 0.86903(18) 0.52603(17) 0.0169(5) Uani 1 1 d .
C104 C 0.3543(2) 0.77498(18) 0.48036(17) 0.0185(5) Uani 1 1 d .
H104 H 0.3442 0.7192 0.5119 0.022 Uiso 1 1 calc R
C105 C 0.2833(2) 0.76173(19) 0.38982(18) 0.0207(5) Uani 1 1 d .
H105 H 0.2256 0.6971 0.3597 0.025 Uiso 1 1 calc R
C106 C 0.2963(2) 0.84259(18) 0.34292(17) 0.0194(5) Uani 1 1 d .
H106 H 0.2467 0.8328 0.281 0.023 Uiso 1 1 calc R
C107 C 0.6190(2) 1.06198(18) 0.61462(17) 0.0178(5) Uani 1 1 d .
C108 C 0.4553(2) 0.95188(17) 0.47802(17) 0.0153(5) Uani 1 1 d .
C201 C 0.8689(2) 0.86321(18) 0.07661(18) 0.0232(6) Uani 1 1 d .
H201 H 0.8391 0.8091 0.1089 0.028 Uiso 1 1 calc R
C202 C 1.0008(2) 0.89669(17) 0.06877(17) 0.0190(5) Uani 1 1 d .
C203 C 1.0879(3) 0.85095(19) 0.10572(17) 0.0231(6) Uani 1 1 d .
H203 H 1.0602 0.797 0.1386 0.028 Uiso 1 1 calc R
C204 C 1.2139(3) 0.8839(2) 0.09464(18) 0.0273(6) Uani 1 1 d .
H204 H 1.2717 0.8515 0.1192 0.033 Uiso 1 1 calc R
C205 C 1.2571(2) 0.9634(2) 0.04825(18) 0.0255(6) Uani 1 1 d .
H205 H 1.3444 0.9857 0.0422 0.031 Uiso 1 1 calc R
C206 C 1.1736(2) 1.01118(18) 0.01018(17) 0.0192(5) Uani 1 1 d .
C207 C 0.7865(2) 0.90695(19) 0.03917(18) 0.0234(6) Uani 1 1 d .
H207 H 0.6995 0.883 0.0456 0.028 Uiso 1 1 calc R
C208 C 1.0439(2) 0.97702(17) 0.01966(16) 0.0171(5) Uani 1 1 d .
N1 N 0.68047(18) 0.54416(14) 0.57679(13) 0.0148(4) Uani 1 1 d .
N2 N 1.18262(18) 0.56292(14) 0.57482(13) 0.0138(4) Uani 1 1 d .
N3 N 0.42993(18) 0.54172(14) 0.08298(13) 0.0143(4) Uani 1 1 d .
N4 N 0.07010(18) 0.44642(14) -0.07155(14) 0.0142(4) Uani 1 1 d .
N11 N 0.29672(17) 0.62139(14) -0.05961(13) 0.0144(4) Uani 1 1 d .
N21 N 0.19731(17) 0.37357(14) 0.08501(13) 0.0134(4) Uani 1 1 d .
N31 N 0.99545(17) 0.64150(14) 0.46551(13) 0.0132(4) Uani 1 1 d .
N41 N 0.54945(17) 0.62649(14) 0.43277(13) 0.0129(4) Uani 1 1 d .
O11 O 0.41899(16) 0.96695(12) -0.14225(12) 0.0201(4) Uani 1 1 d .
O12 O 0.28022(16) 0.86703(12) -0.27175(12) 0.0199(4) Uani 1 1 d .
H120 H 0.2906 0.9218 -0.291 0.03 Uiso 1 1 calc R
O21 O 0.18348(16) 0.14111(13) 0.31572(13) 0.0270(4) Uani 1 1 d .
H210 H 0.1571 0.093 0.3439 0.04 Uiso 1 1 calc R
O22 O -0.02140(15) 0.09108(12) 0.24218(12) 0.0213(4) Uani 1 1 d .
O31 O 1.09645(16) 1.00173(12) 0.42097(12) 0.0224(4) Uani 1 1 d .
O32 O 0.92979(15) 0.91513(12) 0.30369(12) 0.0204(4) Uani 1 1 d .
H320 H 0.939 0.9724 0.2899 0.031 Uiso 1 1 calc R
O41 O 0.69281(15) 0.96844(12) 0.34199(12) 0.0187(4) Uani 1 1 d .
O42 O 0.55712(16) 0.86721(12) 0.21161(12) 0.0208(4) Uani 1 1 d .
H420 H 0.5664 0.922 0.1924 0.031 Uiso 1 1 calc R
S1 S 0.92673(5) 0.54412(4) 0.65254(4) 0.01495(13) Uani 1 1 d .
S2 S 0.44386(5) 0.59891(4) 0.64059(4) 0.01391(12) Uani 1 1 d .
S3 S 0.69772(5) 0.60900(4) 0.12471(4) 0.01594(13) Uani 1 1 d .
S4 S 0.19276(5) 0.60358(4) 0.14044(4) 0.01496(13) Uani 1 1 d .
Ni1 Ni 0.5 0.5 0.5 0.01119(10) Uani 1 2 d S
Ni2 Ni 1 0.5 0.5 0.01079(10) Uani 1 2 d S
Ni3 Ni 0.24843(3) 0.49455(2) 0.00935(2) 0.01157(8) Uani 1 1 d .

loop_
_atom_site_aniso_label
_atom_site_aniso_U_11
_atom_site_aniso_U_22
_atom_site_aniso_U_33
_atom_site_aniso_U_23
_atom_site_aniso_U_13
_atom_site_aniso_U_12
C1 0.0143(11) 0.0086(10) 0.0142(11) 0.0026(8) 0.0059(9) 0.0020(9)
C2 0.0142(12) 0.0119(11) 0.0120(11) 0.0038(8) 0.0045(8) 0.0040(9)
C3 0.0174(12) 0.0097(10) 0.0107(11) 0.0022(8) 0.0038(8) 0.0044(9)
C4 0.0151(12) 0.0118(11) 0.0123(11) 0.0034(9) 0.0041(9) 0.0031(9)
C11 0.0167(12) 0.0165(12) 0.0153(12) 0.0056(9) 0.0009(9) 0.0029(9)
C12 0.0151(12) 0.0187(12) 0.0186(12) 0.0050(10) 0.0003(9) 0.0025(9)
C13 0.0137(11) 0.0158(11) 0.0160(11) 0.0057(9) 0.0055(9) 0.0052(9)
C14 0.0179(12) 0.0172(12) 0.0123(11) 0.0030(9) 0.0030(9) 0.0050(9)
C15 0.0178(12) 0.0137(11) 0.0140(11) 0.0010(9) 0.0025(9) 0.0029(9)
C16 0.0147(11) 0.0167(12) 0.0165(12) 0.0063(9) 0.0043(9) 0.0048(9)
C21 0.0120(11) 0.0198(12) 0.0262(13) 0.0101(10) 0.0018(9) 0.0027(10)
C22 0.0160(12) 0.0179(12) 0.0281(14) 0.0093(10) -0.0019(10) 0.0040(10)
C23 0.0192(12) 0.0126(11) 0.0139(11) 0.0021(9) 0.0011(9) 0.0039(9)
C24 0.0135(11) 0.0156(12) 0.0203(12) 0.0055(9) 0.0039(9) 0.0030(9)
C25 0.0153(11) 0.0182(12) 0.0178(12) 0.0067(9) 0.0024(9) 0.0072(9)
C26 0.0215(13) 0.0154(12) 0.0152(12) 0.0026(9) 0.0008(9) 0.0074(10)
C31 0.0157(11) 0.0154(11) 0.0133(11) 0.0043(9) 0.0025(9) 0.0055(9)
C32 0.0172(12) 0.0139(11) 0.0159(12) 0.0011(9) 0.0004(9) 0.0034(9)
C33 0.0130(11) 0.0138(11) 0.0171(11) 0.0056(9) 0.0055(9) 0.0041(9)
C34 0.0155(12) 0.0179(12) 0.0161(12) 0.0045(9) -0.0016(9) 0.0034(9)
C35 0.0162(12) 0.0143(11) 0.0170(12) 0.0021(9) 0.0018(9) 0.0017(9)
C36 0.0179(12) 0.0170(12) 0.0157(12) 0.0041(9) 0.0043(9) 0.0076(10)
C41 0.0150(11) 0.0153(11) 0.0147(11) 0.0023(9) 0.0011(9) 0.0052(9)
C42 0.0127(11) 0.0148(11) 0.0164(12) 0.0028(9) 0.0010(9) 0.0023(9)
C43 0.0150(11) 0.0147(11) 0.0136(11) 0.0048(9) 0.0063(8) 0.0060(9)
C44 0.0164(11) 0.0166(12) 0.0123(11) 0.0030(9) 0.0030(9) 0.0067(9)
C45 0.0144(11) 0.0147(11) 0.0141(11) 0.0021(9) 0.0026(9) 0.0045(9)
C46 0.0150(11) 0.0163(12) 0.0147(11) 0.0053(9) 0.0051(9) 0.0052(9)
C101 0.0231(13) 0.0226(13) 0.0158(12) 0.0081(10) 0.0048(9) 0.0117(10)
C102 0.0253(13) 0.0228(13) 0.0183(12) 0.0115(10) 0.0079(10) 0.0140(11)
C103 0.0186(12) 0.0177(12) 0.0191(12) 0.0055(9) 0.0091(9) 0.0096(10)
C104 0.0194(12) 0.0162(12) 0.0245(13) 0.0091(10) 0.0111(10) 0.0070(10)
C105 0.0171(12) 0.0184(12) 0.0257(13) 0.0034(10) 0.0079(10) 0.0030(10)
C106 0.0190(12) 0.0233(13) 0.0173(12) 0.0055(10) 0.0055(9) 0.0071(10)
C107 0.0183(12) 0.0202(12) 0.0191(12) 0.0075(10) 0.0079(9) 0.0089(10)
C108 0.0157(11) 0.0164(12) 0.0177(12) 0.0054(9) 0.0072(9) 0.0085(9)
C201 0.0309(14) 0.0162(12) 0.0188(13) 0.0046(10) 0.0047(10) 0.0013(11)
C202 0.0267(13) 0.0143(12) 0.0134(11) 0.0009(9) 0.0008(9) 0.0047(10)
C203 0.0380(15) 0.0181(13) 0.0148(12) 0.0045(10) 0.0040(10) 0.0108(11)
C204 0.0362(16) 0.0312(15) 0.0196(13) 0.0059(11) 0.0012(11) 0.0196(13)
C205 0.0214(13) 0.0356(15) 0.0219(13) 0.0072(11) 0.0053(10) 0.0113(12)
C206 0.0208(12) 0.0193(12) 0.0153(12) 0.0018(9) 0.0017(9) 0.0046(10)
C207 0.0192(13) 0.0278(14) 0.0195(13) 0.0047(11) 0.0054(10) 0.0011(11)
C208 0.0217(12) 0.0137(11) 0.0131(11) 0.0004(9) 0.0015(9) 0.0032(10)
N1 0.0167(10) 0.0149(10) 0.0133(10) 0.0023(8) 0.0043(8) 0.0052(8)
N2 0.0133(10) 0.0126(9) 0.0155(10) 0.0031(8) 0.0041(7) 0.0035(8)
N3 0.0152(10) 0.0162(10) 0.0115(9) 0.0016(7) 0.0032(7) 0.0051(8)
N4 0.0130(10) 0.0136(10) 0.0155(10) 0.0020(7) 0.0037(7) 0.0033(8)
N11 0.0141(10) 0.0161(10) 0.0133(9) 0.0039(8) 0.0035(7) 0.0045(8)
N21 0.0154(10) 0.0125(9) 0.0122(9) 0.0026(7) 0.0028(7) 0.0039(8)
N31 0.0115(9) 0.0144(10) 0.0140(9) 0.0048(7) 0.0023(7) 0.0037(7)
N41 0.0124(9) 0.0143(9) 0.0138(9) 0.0037(7) 0.0043(7) 0.0057(8)
O11 0.0234(9) 0.0160(9) 0.0187(9) 0.0069(7) 0.0014(7) 0.0022(7)
O12 0.0232(9) 0.0157(9) 0.0180(9) 0.0080(7) -0.0014(7) 0.0022(7)
O21 0.0234(10) 0.0228(10) 0.0288(10) 0.0162(8) -0.0068(8) -0.0015(8)
O22 0.0179(9) 0.0201(9) 0.0258(10) 0.0110(7) 0.0033(7) 0.0034(7)
O31 0.0288(10) 0.0132(8) 0.0200(9) 0.0061(7) -0.0027(7) 0.0008(7)
O32 0.0210(9) 0.0160(9) 0.0229(9) 0.0104(7) -0.0020(7) 0.0038(7)
O41 0.0198(9) 0.0145(8) 0.0193(9) 0.0057(7) 0.0012(7) 0.0016(7)
O42 0.0281(10) 0.0151(8) 0.0159(9) 0.0065(7) -0.0004(7) 0.0023(7)
S1 0.0109(3) 0.0213(3) 0.0126(3) 0.0039(2) 0.0013(2) 0.0052(2)
S2 0.0101(3) 0.0159(3) 0.0151(3) 0.0020(2) 0.0007(2) 0.0044(2)
S3 0.0096(3) 0.0175(3) 0.0174(3) -0.0009(2) 0.0015(2) 0.0017(2)
S4 0.0099(3) 0.0183(3) 0.0148(3) 0.0015(2) 0.0006(2) 0.0032(2)
Ni1 0.00933(19) 0.0115(2) 0.0130(2) 0.00398(15) 0.00188(15) 0.00299(15)
Ni2 0.00916(19) 0.0113(2) 0.0117(2) 0.00340(15) 0.00164(15) 0.00258(15)
Ni3 0.00906(15) 0.01287(15) 0.01238(15) 0.00372(11) 0.00167(11) 0.00244(11)

loop_
_atom_type_symbol
_atom_type_description
_atom_type_scat_dispersion_real
_atom_type_scat_dispersion_imag
_atom_type_scat_source
C C 0.0033 0.0016 'International Tables Vol C Tables 4.2.6.8 and 6.1.1.4'
H H 0 0 'International Tables Vol C Tables 4.2.6.8 and 6.1.1.4'
N N 0.0061 0.0033 'International Tables Vol C Tables 4.2.6.8 and 6.1.1.4'
O O 0.0106 0.006 'International Tables Vol C Tables 4.2.6.8 and 6.1.1.4'
S S 0.1246 0.1234 'International Tables Vol C Tables 4.2.6.8 and 6.1.1.4'
Ni Ni 0.3393 1.1124 'International Tables Vol C Tables 4.2.6.8 and 6.1.1.4'

loop_
_geom_angle_atom_site_label_1
_geom_angle_atom_site_label_2
_geom_angle_atom_site_label_3
_geom_angle
_geom_angle_site_symmetry_1
_geom_angle_site_symmetry_3
N1 C1 S1 179.4(2) . .
N2 C2 S2 178.7(2) . 1_655
N3 C3 S3 179.4(2) . .
N4 C4 S4 178.8(2) . 2_565
N11 C11 C12 123.1(2) . .
N11 C11 H11 118.4 . .
C12 C11 H11 118.4 . .
C11 C12 C13 118.8(2) . .
C11 C12 H12A 120.6 . .
C13 C12 H12A 120.6 . .
C14 C13 C12 118.8(2) . .
C14 C13 C16 121.3(2) . .
C12 C13 C16 119.9(2) . .
C13 C14 C15 118.8(2) . .
C13 C14 H14 120.6 . .
C15 C14 H14 120.6 . .
N11 C15 C14 123.1(2) . .
N11 C15 H15 118.4 . .
C14 C15 H15 118.4 . .
O11 C16 O12 124.8(2) . .
O11 C16 C13 121.7(2) . .
O12 C16 C13 113.51(19) . .
N21 C21 C22 123.3(2) . .
N21 C21 H21 118.4 . .
C22 C21 H21 118.4 . .
C21 C22 C23 119.1(2) . .
C21 C22 H22 120.5 . .
C23 C22 H22 120.5 . .
C24 C23 C22 118.2(2) . .
C24 C23 C26 118.9(2) . .
C22 C23 C26 122.9(2) . .
C23 C24 C25 119.2(2) . .
C23 C24 H24 120.4 . .
C25 C24 H24 120.4 . .
N21 C25 C24 123.3(2) . .
N21 C25 H25 118.4 . .
C24 C25 H25 118.4 . .
O22 C26 O21 124.4(2) . .
O22 C26 C23 122.7(2) . .
O21 C26 C23 112.9(2) . .
N31 C31 C32 123.5(2) . .
N31 C31 H31 118.3 . .
C32 C31 H31 118.3 . .
C31 C32 C33 118.7(2) . .
C31 C32 H32 120.7 . .
C33 C32 H32 120.7 . .
C32 C33 C34 118.5(2) . .
C32 C33 C36 120.7(2) . .
C34 C33 C36 120.6(2) . .
C35 C34 C33 118.8(2) . .
C35 C34 H34 120.6 . .
C33 C34 H34 120.6 . .
N31 C35 C34 123.5(2) . .
N31 C35 H35 118.3 . .
C34 C35 H35 118.3 . .
O31 C36 O32 124.2(2) . .
O31 C36 C33 122.6(2) . .
O32 C36 C33 113.14(19) . .
N41 C41 C42 123.2(2) . .
N41 C41 H41 118.4 . .
C42 C41 H41 118.4 . .
C41 C42 C43 118.7(2) . .
C41 C42 H42A 120.6 . .
C43 C42 H42A 120.6 . .
C42 C43 C44 118.7(2) . .
C42 C43 C46 120.6(2) . .
C44 C43 C46 120.7(2) . .
C45 C44 C43 118.8(2) . .
C45 C44 H44 120.6 . .
C43 C44 H44 120.6 . .
N41 C45 C44 123.4(2) . .
N41 C45 H45 118.3 . .
C44 C45 H45 118.3 . .
O41 C46 O42 124.0(2) . .
O41 C46 C43 122.2(2) . .
O42 C46 C43 113.76(19) . .
C102 C101 C107 121.8(2) . .
C102 C101 H101 119.1 . .
C107 C101 H101 119.1 . .
C101 C102 C103 121.6(2) . .
C101 C102 H102 119.2 . .
C103 C102 H102 119.2 . .
C104 C103 C108 119.0(2) . .
C104 C103 C102 122.8(2) . .
C108 C103 C102 118.2(2) . .
C105 C104 C103 121.1(2) . .
C105 C104 H104 119.5 . .
C103 C104 H104 119.5 . .
C104 C105 C106 120.2(2) . .
C104 C105 H105 119.9 . .
C106 C105 H105 119.9 . .
C105 C106 C107 120.9(2) . 2_676
C105 C106 H106 119.5 . .
C107 C106 H106 119.5 2_676 .
C106 C107 C108 119.1(2) 2_676 2_676
C106 C107 C101 122.9(2) 2_676 .
C108 C107 C101 118.0(2) 2_676 .
C103 C108 C107 119.6(2) . 2_676
C103 C108 C108 120.2(3) . 2_676
C107 C108 C108 120.2(3) 2_676 2_676
C207 C201 C202 121.2(2) . .
C207 C201 H201 119.4 . .
C202 C201 H201 119.4 . .
C203 C202 C208 119.0(2) . .
C203 C202 C201 122.1(2) . .
C208 C202 C201 118.8(2) . .
C204 C203 C202 120.4(2) . .
C204 C203 H203 119.8 . .
C202 C203 H203 119.8 . .
C203 C204 C205 120.9(2) . .
C203 C204 H204 119.6 . .
C205 C204 H204 119.6 . .
C204 C205 C206 120.7(2) . .
C204 C205 H205 119.7 . .
C206 C205 H205 119.7 . .
C205 C206 C208 119.0(2) . .
C205 C206 C207 122.7(2) . 2_775
C208 C206 C207 118.3(2) . 2_775
C201 C207 C206 121.7(2) . 2_775
C201 C207 H207 119.2 . .
C206 C207 H207 119.2 2_775 .
C206 C208 C202 120.1(2) . .
C206 C208 C208 120.3(3) . 2_775
C202 C208 C208 119.6(3) . 2_775
C1 N1 Ni1 161.96(18) . .
C2 N2 Ni2 161.80(18) . .
C3 N3 Ni3 161.45(18) . .
C4 N4 Ni3 166.49(19) . .
C15 N11 C11 117.4(2) . .
C15 N11 Ni3 120.06(15) . .
C11 N11 Ni3 122.25(15) . .
C25 N21 C21 117.0(2) . .
C25 N21 Ni3 120.97(15) . .
C21 N21 Ni3 121.93(16) . .
C31 N31 C35 116.95(19) . .
C31 N31 Ni2 122.43(15) . .
C35 N31 Ni2 120.56(15) . .
C41 N41 C45 117.1(2) . .
C41 N41 Ni1 122.50(15) . .
C45 N41 Ni1 120.31(15) . .
C16 O12 H120 109.5 . .
C26 O21 H210 109.5 . .
C36 O32 H320 109.5 . .
C46 O42 H420 109.5 . .
C1 S1 Ni2 99.57(8) . .
C2 S2 Ni1 100.87(8) 1_455 .
C3 S3 Ni3 102.10(8) . 2_665
C4 S4 Ni3 99.65(8) 2_565 .
N1 Ni1 N1 180 2_666 .
N1 Ni1 N41 89.85(7) 2_666 .
N1 Ni1 N41 90.15(7) . .
N1 Ni1 N41 90.15(7) 2_666 2_666
N1 Ni1 N41 89.85(7) . 2_666
N41 Ni1 N41 180 . 2_666
N1 Ni1 S2 93.10(5) 2_666 .
N1 Ni1 S2 86.90(5) . .
N41 Ni1 S2 92.72(5) . .
N41 Ni1 S2 87.28(5) 2_666 .
N1 Ni1 S2 86.90(5) 2_666 2_666
N1 Ni1 S2 93.10(5) . 2_666
N41 Ni1 S2 87.28(5) . 2_666
N41 Ni1 S2 92.72(5) 2_666 2_666
S2 Ni1 S2 180 . 2_666
N2 Ni2 N2 180.0000(10) 2_766 .
N2 Ni2 N31 88.19(7) 2_766 .
N2 Ni2 N31 91.81(7) . .
N2 Ni2 N31 91.81(7) 2_766 2_766
N2 Ni2 N31 88.19(7) . 2_766
N31 Ni2 N31 180.0000(10) . 2_766
N2 Ni2 S1 92.61(6) 2_766 .
N2 Ni2 S1 87.39(6) . .
N31 Ni2 S1 89.28(5) . .
N31 Ni2 S1 90.72(5) 2_766 .
N2 Ni2 S1 87.39(6) 2_766 2_766
N2 Ni2 S1 92.61(6) . 2_766
N31 Ni2 S1 90.72(5) . 2_766
N31 Ni2 S1 89.28(5) 2_766 2_766
S1 Ni2 S1 180.0000(10) . 2_766
N3 Ni3 N4 176.76(8) . .
N3 Ni3 N21 91.04(7) . .
N4 Ni3 N21 90.71(7) . .
N3 Ni3 N11 88.87(7) . .
N4 Ni3 N11 89.55(7) . .
N21 Ni3 N11 176.48(7) . .
N3 Ni3 S3 92.34(6) . 2_665
N4 Ni3 S3 84.82(6) . 2_665
N21 Ni3 S3 93.91(5) . 2_665
N11 Ni3 S3 89.61(5) . 2_665
N3 Ni3 S4 88.47(6) . .
N4 Ni3 S4 94.32(6) . .
N21 Ni3 S4 88.12(5) . .
N11 Ni3 S4 88.36(5) . .
S3 Ni3 S4 177.80(2) 2_665 .

loop_
_geom_bond_atom_site_label_1
_geom_bond_atom_site_label_2
_geom_bond_distance
_geom_bond_site_symmetry_2
C1 N1 1.163(3) .
C1 S1 1.649(2) .
C2 N2 1.156(3) .
C2 S2 1.651(2) 1_655
C3 N3 1.162(3) .
C3 S3 1.642(2) .
C4 N4 1.160(3) .
C4 S4 1.644(2) 2_565
C11 N11 1.345(3) .
C11 C12 1.382(3) .
C11 H11 0.95 .
C12 C13 1.390(3) .
C12 H12A 0.95 .
C13 C14 1.381(3) .
C13 C16 1.494(3) .
C14 C15 1.387(3) .
C14 H14 0.95 .
C15 N11 1.343(3) .
C15 H15 0.95 .
C16 O11 1.227(3) .
C16 O12 1.307(3) .
C21 N21 1.346(3) .
C21 C22 1.379(3) .
C21 H21 0.95 .
C22 C23 1.388(3) .
C22 H22 0.95 .
C23 C24 1.381(3) .
C23 C26 1.495(3) .
C24 C25 1.384(3) .
C24 H24 0.95 .
C25 N21 1.341(3) .
C25 H25 0.95 .
C26 O22 1.213(3) .
C26 O21 1.319(3) .
C31 N31 1.343(3) .
C31 C32 1.383(3) .
C31 H31 0.95 .
C32 C33 1.385(3) .
C32 H32 0.95 .
C33 C34 1.389(3) .
C33 C36 1.496(3) .
C34 C35 1.376(3) .
C34 H34 0.95 .
C35 N31 1.344(3) .
C35 H35 0.95 .
C36 O31 1.219(3) .
C36 O32 1.315(3) .
C41 N41 1.345(3) .
C41 C42 1.386(3) .
C41 H41 0.95 .
C42 C43 1.388(3) .
C42 H42A 0.95 .
C43 C44 1.389(3) .
C43 C46 1.491(3) .
C44 C45 1.379(3) .
C44 H44 0.95 .
C45 N41 1.346(3) .
C45 H45 0.95 .
C46 O41 1.224(3) .
C46 O42 1.320(3) .
C101 C102 1.344(3) .
C101 C107 1.438(3) .
C101 H101 0.95 .
C102 C103 1.438(3) .
C102 H102 0.95 .
C103 C104 1.396(3) .
C103 C108 1.421(3) .
C104 C105 1.385(3) .
C104 H104 0.95 .
C105 C106 1.388(3) .
C105 H105 0.95 .
C106 C107 1.394(3) 2_676
C106 H106 0.95 .
C107 C106 1.394(3) 2_676
C107 C108 1.424(3) 2_676
C108 C107 1.424(3) 2_676
C108 C108 1.425(4) 2_676
C201 C207 1.344(4) .
C201 C202 1.432(3) .
C201 H201 0.95 .
C202 C203 1.402(3) .
C202 C208 1.420(3) .
C203 C204 1.383(4) .
C203 H203 0.95 .
C204 C205 1.386(4) .
C204 H204 0.95 .
C205 C206 1.399(3) .
C205 H205 0.95 .
C206 C208 1.415(3) .
C206 C207 1.433(3) 2_775
C207 C206 1.433(3) 2_775
C207 H207 0.95 .
C208 C208 1.423(5) 2_775
N1 Ni1 2.0297(19) .
N2 Ni2 2.0403(18) .
N3 Ni3 2.0209(19) .
N4 Ni3 2.0300(19) .
N11 Ni3 2.1361(19) .
N21 Ni3 2.1331(19) .
N31 Ni2 2.1384(18) .
N41 Ni1 2.1176(19) .
O12 H120 0.84 .
O21 H210 0.84 .
O32 H320 0.84 .
O42 H420 0.84 .
S1 Ni2 2.5010(6) .
S2 C2 1.651(2) 1_455
S2 Ni1 2.5447(6) .
S3 Ni3 2.4970(6) 2_665
S4 C4 1.644(2) 2_565
S4 Ni3 2.5208(6) .
Ni1 N1 2.0297(19) 2_666
Ni1 N41 2.1176(19) 2_666
Ni1 S2 2.5447(6) 2_666
Ni2 N2 2.0403(18) 2_766
Ni2 N31 2.1384(18) 2_766
Ni2 S1 2.5010(6) 2_766
Ni3 S3 2.4970(6) 2_665
